data_7204259
loop_
_publ_author_name
'Barthelet, K.'
'Merlier, C.'
'Serre, C.'
'Riou-Cavellec, M.'
'Riou, D.'
'F\'erey, G.'

_publ_section_title
;
 Microporous hybrid compounds: hydrothermal synthesis and
 characterization of two zinciomethylenediphosphonates with 3D
 structures, structure determination of their dehydrated
 formsElectronic supplementary information (ESI): final Rietveld plots
 for MIL-48calc and VSB-4(Zn). See
 http://www.rsc.org/suppdata/jm/b1/b108301p
;
_journal_issue 4
_journal_name_full 'Journal of Materials Chemistry'
_journal_page_first 1132
_journal_paper_doi 10.1039/b108301p
_journal_volume 12
_journal_year 2002
_chemical_formula_sum 'C H2 Na O8.5 P2 Zn2'
_chemical_formula_weight 365.70
_chemical_name_systematic
; 
? 
;
_space_group_IT_number 14
_symmetry_cell_setting monoclinic
_symmetry_space_group_name_Hall '-P 2ybc'
_symmetry_space_group_name_H-M 'P 1 21/c 1'
_atom_sites_solution_hydrogens geom
_atom_sites_solution_primary direct
_atom_sites_solution_secondary difmap
_audit_creation_method SHELXL
_cell_angle_alpha 90.00
_cell_angle_beta 92.376(2)
_cell_angle_gamma 90.00
_cell_formula_units_Z 4
_cell_length_a 8.9929(9)
_cell_length_b 5.5093(6)
_cell_length_c 18.025(2)
_cell_measurement_temperature 293(2)
_cell_volume 892.27(16)
_computing_cell_refinement 'Siemens XSCANS'
_computing_data_collection 'Siemens XSCANS'
_computing_data_reduction 'Siemens SHELXTL'
_computing_molecular_graphics 'Siemens SHELXTL'
_computing_publication_material 'Siemens SHELXTL'
_computing_structure_refinement 'SHELXL-93 (Sheldrick, 1993)'
_computing_structure_solution 'SHELXS-86 (Sheldrick, 1990)'
_diffrn_ambient_temperature 293(2)
_diffrn_measurement_device 'Siemens P4'
_diffrn_measurement_method '\w scans'
_diffrn_radiation_monochromator graphite
_diffrn_radiation_source 'fine-focus sealed tube'
_diffrn_radiation_type MoK\a
_diffrn_radiation_wavelength 0.71073
_diffrn_reflns_av_R_equivalents 0.1064
_diffrn_reflns_av_sigmaI/netI 0.1633
_diffrn_reflns_limit_h_max 9
_diffrn_reflns_limit_h_min -12
_diffrn_reflns_limit_k_max 7
_diffrn_reflns_limit_k_min -6
_diffrn_reflns_limit_l_max 24
_diffrn_reflns_limit_l_min -24
_diffrn_reflns_number 5898
_diffrn_reflns_theta_max 29.91
_diffrn_reflns_theta_min 2.26
_exptl_absorpt_coefficient_mu 5.803
_exptl_absorpt_correction_T_max 0.707244
_exptl_absorpt_correction_T_min 1.000000
_exptl_absorpt_correction_type 'Semi empirical'
_exptl_crystal_density_diffrn 2.722
_exptl_crystal_density_meas 2.74(5)
_exptl_crystal_F_000 708
_refine_diff_density_max 0.935
_refine_diff_density_min -1.004
_refine_diff_density_rms 0.258
_refine_ls_extinction_coef 0.0021(7)
_refine_ls_extinction_expression Fc^*^=kFc[1+0.001xFc^2^\l^3^/sin(2\q)]^-1/4^
_refine_ls_extinction_method SHELXL
_refine_ls_goodness_of_fit_all 1.057
_refine_ls_goodness_of_fit_obs 1.145
_refine_ls_matrix_type full
_refine_ls_number_parameters 137
_refine_ls_number_reflns 2358
_refine_ls_number_restraints 0
_refine_ls_restrained_S_all 1.057
_refine_ls_restrained_S_obs 1.145
_refine_ls_R_factor_all 0.1620
_refine_ls_R_factor_obs 0.0700
_refine_ls_shift/esd_max 0.066
_refine_ls_shift/esd_mean 0.004
_refine_ls_structure_factor_coef Fsqd
_refine_ls_weighting_details 'w=1/[\s^2^(Fo^2^)+(0.0382P)^2^+0.0000P] where P=(Fo^2^+2Fc^2^)/3'
_refine_ls_weighting_scheme calc
_refine_ls_wR_factor_all 0.1379
_refine_ls_wR_factor_obs 0.1078
_reflns_number_observed 1283
_reflns_number_total 2358
_reflns_observed_criterion >2sigma(I)
_cod_data_source_file b108301p.txt
_cod_data_source_block MIL48
_cod_depositor_comments
;
The following automatic conversions were performed:
'_symmetry_cell_setting' value 'Monoclinic' changed to 'monoclinic'
according to '/home/saulius/struct/CIF-dictionaries/cif_core.dic'
dictionary named 'cif_core.dic' version 2.4.1 from 2010-06-29.

Automatic conversion script
Id: cif_fix_enum 1527 2010-12-29 10:47:43Z saulius 

The following automatic conversions were performed:

'_refine_ls_weighting_scheme' value 'calc
w=1/[\s^2^(Fo^2^)+(0.0382P)^2^+0.0000P] where P=(Fo^2^+2Fc^2^)/3' was
changed to 'calc'. New tag '_refine_ls_weighting_details' was
created. The value of the new tag was set to
'w=1/[\s^2^(Fo^2^)+(0.0382P)^2^+0.0000P] where P=(Fo^2^+2Fc^2^)/3'.

Automatic conversion script
Id: cif_fix_values 3143 2015-03-26 13:38:13Z robertas 
;
_cod_original_cell_volume 892.3(2)
_cod_original_sg_symbol_H-M P21/c
_cod_original_formula_sum 'C H2 Na O8.50 P2 Zn2'
_cod_database_code 7204259

loop_
_symmetry_equiv_pos_as_xyz
'x, y, z'
'-x, y+1/2, -z+1/2'
'-x, -y, -z'
'x, -y-1/2, z-1/2'

loop_
_atom_site_aniso_label
_atom_site_aniso_U_11
_atom_site_aniso_U_22
_atom_site_aniso_U_33
_atom_site_aniso_U_23
_atom_site_aniso_U_13
_atom_site_aniso_U_12
Zn1 0.0193(6) 0.0143(6) 0.0149(5) 0.0004(5) 0.0005(4) 0.0024(5)
Zn2 0.0170(6) 0.0166(6) 0.0149(5) 0.0005(5) 0.0006(4) 0.0012(5)
P1 0.0154(12) 0.0123(12) 0.0128(11) 0.0019(11) -0.0007(9) -0.0001(10)
P2 0.0139(12) 0.0173(14) 0.0116(12) -0.0002(10) -0.0006(9) 0.0004(10)
Na 0.026(2) 0.031(2) 0.027(2) -0.006(2) 0.005(2) 0.004(2)
O1 0.017(3) 0.018(4) 0.034(4) -0.009(3) -0.003(3) -0.005(3)
O2 0.013(3) 0.033(5) 0.014(3) 0.006(3) 0.004(3) -0.001(3)
O3 0.018(3) 0.015(4) 0.025(4) -0.002(3) -0.005(3) 0.000(3)
O4 0.023(4) 0.019(4) 0.030(4) 0.017(3) 0.008(3) 0.003(3)
O5 0.020(4) 0.019(4) 0.022(3) 0.003(3) -0.004(3) -0.005(3)
O6 0.022(4) 0.021(4) 0.012(3) 0.005(3) 0.006(3) 0.011(3)
O7 0.019(4) 0.031(5) 0.021(3) 0.003(3) -0.004(3) 0.005(3)
C 0.023(5) 0.018(6) 0.006(4) 0.001(4) 0.005(4) -0.003(4)
OW1 0.030(4) 0.032(5) 0.022(4) 0.002(3) 0.000(3) 0.002(3)
OW2 0.076(48) 0.054(21) 0.089(54) 0.005(37) -0.043(29) 0.019(33)

loop_
_atom_site_label
_atom_site_type_symbol
_atom_site_fract_x
_atom_site_fract_y
_atom_site_fract_z
_atom_site_U_iso_or_equiv
_atom_site_thermal_displace_type
_atom_site_occupancy
_atom_site_calc_flag
_atom_site_refinement_flags
_atom_site_disorder_group
Zn1 Zn 0.09324(12) 0.7526(2) 0.06564(5) 0.0162(3) Uani 1 d . .
Zn2 Zn 0.38968(12) 0.0227(2) -0.22814(6) 0.0162(3) Uani 1 d . .
P1 P 0.1472(2) 0.2395(5) 0.15465(12) 0.0135(5) Uani 1 d . .
P2 P 0.1687(3) -0.0964(5) -0.09835(12) 0.0143(5) Uani 1 d . .
Na Na 0.3177(4) 0.3564(8) -0.0035(2) 0.0280(10) Uani 1 d . .
O1 O 0.2008(6) 0.9950(12) 0.1253(3) 0.023(2) Uani 1 d . .
O2 O 0.3243(6) -0.0784(12) -0.1302(3) 0.020(2) Uani 1 d . .
O3 O -0.1141(7) 0.8445(12) 0.0749(3) 0.0195(15) Uani 1 d . .
O4 O 0.1619(7) 0.4348(11) 0.0960(3) 0.024(2) Uani 1 d . .
O5 O 0.5625(7) 0.2344(12) -0.2140(3) 0.0202(15) Uani 1 d . .
O6 O 0.1720(7) 0.7250(12) -0.0338(3) 0.0183(14) Uani 1 d . .
O7 O 0.2251(7) 0.1989(12) -0.2720(3) 0.024(2) Uani 1 d . .
C C -0.0468(9) 0.2098(17) 0.1716(4) 0.015(2) Uani 1 d . .
HA H -0.0558(9) 0.1039(17) 0.2142(4) 0.019 Uiso 1 calc R .
HB H -0.0831(9) 0.3683(17) 0.1857(4) 0.019 Uiso 1 calc R .
OW1 O 0.5126(7) 0.4926(13) 0.0880(3) 0.028(2) Uani 1 d . .
OW2 O 0.4784(104) -0.0117(231) 0.0132(49) 0.075(18) Uani 0.50 d P .

loop_
_atom_type_symbol
_atom_type_description
_atom_type_scat_dispersion_real
_atom_type_scat_dispersion_imag
_atom_type_scat_source
C C 0.0033 0.0016 'International Tables Vol C Tables 4.2.6.8 and 6.1.1.4'
O O 0.0106 0.0060 'International Tables Vol C Tables 4.2.6.8 and 6.1.1.4'
H H 0.0000 0.0000 'International Tables Vol C Tables 4.2.6.8 and 6.1.1.4'
Na Na 0.0362 0.0249 'International Tables Vol C Tables 4.2.6.8 and 6.1.1.4'
P P 0.1023 0.0942 'International Tables Vol C Tables 4.2.6.8 and 6.1.1.4'
Zn Zn 0.2839 1.4301 'International Tables Vol C Tables 4.2.6.8 and 6.1.1.4'

loop_
_geom_angle_atom_site_label_1
_geom_angle_atom_site_label_2
_geom_angle_atom_site_label_3
_geom_angle
_geom_angle_site_symmetry_1
_geom_angle_site_symmetry_3
_geom_angle_publ_flag
O4 Zn1 O1 108.7(3) . . ?
O4 Zn1 O3 120.6(3) . . ?
O1 Zn1 O3 103.3(3) . . ?
O4 Zn1 O6 93.8(3) . . ?
O1 Zn1 O6 111.6(3) . . ?
O3 Zn1 O6 118.8(2) . . ?
O4 Zn1 Na 45.9(2) . . ?
O1 Zn1 Na 111.7(2) . . ?
O3 Zn1 Na 145.0(2) . . ?
O6 Zn1 Na 49.1(2) . . ?
O7 Zn2 O5 110.4(3) . . ?
O7 Zn2 O5 112.0(3) . 2_644 ?
O5 Zn2 O5 111.28(13) . 2_644 ?
O7 Zn2 O2 105.1(3) . . ?
O5 Zn2 O2 108.6(2) . . ?
O5 Zn2 O2 109.2(3) 2_644 . ?
O7 P1 O4 113.6(4) 4_566 . ?
O7 P1 O1 111.0(4) 4_566 1_545 ?
O4 P1 O1 110.2(4) . 1_545 ?
O7 P1 C 106.9(4) 4_566 . ?
O4 P1 C 107.3(4) . . ?
O1 P1 C 107.5(4) 1_545 . ?
O7 P1 Na 119.3(3) 4_566 . ?
O4 P1 Na 38.4(2) . . ?
O1 P1 Na 73.4(3) 1_545 . ?
C P1 Na 130.2(3) . . ?
O6 P2 O3 111.7(3) 1_545 3_565 ?
O6 P2 O2 109.8(3) 1_545 . ?
O3 P2 O2 110.5(4) 3_565 . ?
O6 P2 C 109.2(4) 1_545 3 ?
O3 P2 C 108.9(4) 3_565 3 ?
O2 P2 C 106.6(4) . 3 ?
O6 P2 Na 95.7(3) 1_545 . ?
O3 P2 Na 45.4(2) 3_565 . ?
O2 P2 Na 77.7(3) . . ?
C P2 Na 150.8(3) 3 . ?
OW1 Na O4 148.1(3) 3_665 . ?
OW1 Na O3 108.0(3) 3_665 3_565 ?
O4 Na O3 91.6(2) . 3_565 ?
OW1 Na O6 85.3(3) 3_665 . ?
O4 Na O6 72.0(2) . . ?
O3 Na O6 82.9(2) 3_565 . ?
OW1 Na OW2 88.7(15) 3_665 . ?
O4 Na OW2 114.5(15) . . ?
O3 Na OW2 96.4(28) 3_565 . ?
O6 Na OW2 173.5(15) . . ?
OW1 Na OW1 82.1(2) 3_665 . ?
O4 Na OW1 82.2(2) . . ?
O3 Na OW1 168.0(3) 3_565 . ?
O6 Na OW1 104.7(3) . . ?
OW2 Na OW1 77.0(28) . . ?
OW1 Na OW2 75.0(16) 3_665 3_655 ?
O4 Na OW2 128.0(16) . 3_655 ?
O3 Na OW2 98.3(26) 3_565 3_655 ?
O6 Na OW2 159.8(15) . 3_655 ?
OW2 Na OW2 13.9(28) . 3_655 ?
OW1 Na OW2 77.8(26) . 3_655 ?
OW1 Na Zn1 116.1(2) 3_665 . ?
O4 Na Zn1 35.9(2) . . ?
O3 Na Zn1 92.4(2) 3_565 . ?
O6 Na Zn1 36.91(14) . . ?
OW2 Na Zn1 149.5(17) . . ?
OW1 Na Zn1 88.6(2) . . ?
OW2 Na Zn1 161.3(20) 3_655 . ?
OW1 Na P2 101.2(2) 3_665 . ?
O4 Na P2 107.0(2) . . ?
O3 Na P2 26.5(2) 3_565 . ?
O6 Na P2 108.0(2) . . ?
OW2 Na P2 70.6(28) . . ?
OW1 Na P2 147.3(2) . . ?
OW2 Na P2 71.9(26) 3_655 . ?
Zn1 Na P2 117.59(12) . . ?
OW1 Na P1 161.8(2) 3_665 . ?
O4 Na P1 23.5(2) . . ?
O3 Na P1 90.1(2) 3_565 . ?
O6 Na P1 95.1(2) . . ?
OW2 Na P1 91.4(14) . . ?
OW1 Na P1 80.1(2) . . ?
OW2 Na P1 105.1(15) 3_655 . ?
Zn1 Na P1 59.40(8) . . ?
P2 Na P1 96.07(12) . . ?
OW1 Na Na 42.3(2) 3_665 3_665 ?
O4 Na Na 117.2(2) . 3_665 ?
O3 Na Na 149.9(2) 3_565 3_665 ?
O6 Na Na 96.9(2) . 3_665 ?
OW2 Na Na 80.4(24) . 3_665 ?
OW1 Na Na 39.8(2) . 3_665 ?
OW2 Na Na 71.9(24) 3_655 3_665 ?
Zn1 Na Na 105.5(2) . 3_665 ?
P2 Na Na 134.2(2) . 3_665 ?
P1 Na Na 119.8(2) . 3_665 ?
P1 O1 Zn1 129.6(4) 1_565 . ?
P2 O2 Zn2 131.7(4) . . ?
P2 O3 Zn1 125.2(4) 3_565 . ?
P2 O3 Na 108.1(3) 3_565 3_565 ?
Zn1 O3 Na 122.3(3) . 3_565 ?
P1 O4 Zn1 143.6(4) . . ?
P1 O4 Na 118.1(4) . . ?
Zn1 O4 Na 98.2(3) . . ?
Zn2 O5 Zn2 127.4(3) . 2_654 ?
P2 O6 Zn1 130.7(4) 1_565 . ?
P2 O6 Na 134.0(3) 1_565 . ?
Zn1 O6 Na 94.0(2) . . ?
P1 O7 Zn2 143.1(4) 4_565 . ?
P2 C P1 118.5(5) 3 . ?
P2 C HA 107.7(3) 3 . ?
P1 C HA 107.7(3) . . ?
P2 C HB 107.7(3) 3 . ?
P1 C HB 107.7(3) . . ?
HA C HB 107.1 . . ?
Na OW1 Na 97.9(2) 3_665 . ?
OW2 OW2 Na 96.4(100) 3_655 . ?
OW2 OW2 Na 69.7(100) 3_655 3_655 ?
Na OW2 Na 166.1(28) . 3_655 ?

loop_
_geom_bond_atom_site_label_1
_geom_bond_atom_site_label_2
_geom_bond_distance
_geom_bond_site_symmetry_2
_geom_bond_publ_flag
Zn1 O4 1.929(6) . ?
Zn1 O1 1.947(6) . ?
Zn1 O3 1.946(6) . ?
Zn1 O6 1.961(5) . ?
Zn1 Na 3.256(4) . ?
Zn2 O7 1.913(6) . ?
Zn2 O5 1.951(6) . ?
Zn2 O5 1.957(6) 2_644 ?
Zn2 O2 1.964(6) . ?
P1 O7 1.509(6) 4_566 ?
P1 O4 1.518(6) . ?
P1 O1 1.532(7) 1_545 ?
P1 C 1.791(9) . ?
P1 Na 3.355(4) . ?
P2 O6 1.523(6) 1_545 ?
P2 O3 1.537(7) 3_565 ?
P2 O2 1.537(6) . ?
P2 C 1.794(8) 3 ?
P2 Na 3.279(5) . ?
Na OW1 2.352(7) 3_665 ?
Na O4 2.362(7) . ?
Na O3 2.457(7) 3_565 ?
Na O6 2.466(7) . ?
Na OW2 2.50(12) . ?
Na OW1 2.472(7) . ?
Na OW2 2.65(11) 3_655 ?
Na Na 3.637(8) 3_665 ?
O1 P1 1.532(7) 1_565 ?
O3 P2 1.537(7) 3_565 ?
O3 Na 2.457(7) 3_565 ?
O5 Zn2 1.957(6) 2_654 ?
O6 P2 1.523(6) 1_565 ?
O7 P1 1.509(6) 4_565 ?
C P2 1.794(8) 3 ?
C HA 0.97 . ?
C HB 0.97 . ?
OW1 Na 2.351(7) 3_665 ?
OW2 OW2 0.64(12) 3_655 ?
OW2 Na 2.65(11) 3_655 ?
